data_4513177
loop_
_publ_author_name
'Amombo Noa, Francoise M.'
'Bourne, Susan A.'
'Nassimbeni, Luigi R.'

_publ_section_title
;
 Halogen Bonding in Host--Guest Compounds: Structures and Kinetics of
 Enclathration and Desolvation
;
_journal_issue 7
_journal_name_full 'Crystal Growth &amp; Design'
_journal_page_first 3271
_journal_paper_doi 10.1021/acs.cgd.5b00402
_journal_volume 15
_journal_year 2015
_chemical_formula_moiety 'C2 H Cl6 C26 H16 I4'
_chemical_formula_sum 'C28 H17 Cl6 I4'
_chemical_formula_weight 1073.71
_chemical_name_systematic
;
 Bis trichloromethane tetrakis-(4-iodophenyl)ethylene
;
_space_group_crystal_system orthorhombic
_space_group_IT_number 19
_space_group_name_Hall 'P 2ac 2ab'
_space_group_name_H-M_alt 'P 21 21 21'
_symmetry_space_group_name_Hall 'P 2ac 2ab'
_symmetry_space_group_name_H-M 'P 21 21 21'
_atom_sites_solution_hydrogens geom
_audit_creation_method SHELXL-2012
_cell_angle_alpha 90
_cell_angle_beta 90
_cell_angle_gamma 90
_cell_formula_units_Z 4
_cell_length_a 9.7376(19)
_cell_length_b 15.325(3)
_cell_length_c 22.994(5)
_cell_measurement_reflns_used 107385
_cell_measurement_temperature 173(2)
_cell_measurement_theta_max 27.433
_cell_measurement_theta_min 1.597
_cell_volume 3431.4(12)
_computing_cell_refinement 'DENZO-SMN (Otwinowski & Minor, 1997)'
_computing_data_collection 'COLLECT (2000)'
_computing_data_reduction 'DENZO-SMN (Otwinowski & Minor, 1997)'
_computing_molecular_graphics 'X-seed (Barbour, 1999)'
_computing_publication_material 'SHELXL-2012 (Sheldrick, 2012)'
_computing_structure_refinement 'SHELXL-2012 (Sheldrick, 2012)'
_computing_structure_solution 'SHELXS-2012 (Sheldrick, 2012)'
_diffrn_ambient_temperature 173(2)
_diffrn_measured_fraction_theta_full 1.000
_diffrn_measured_fraction_theta_max 1.000
_diffrn_measurement_device_type 'Nonius KappaCCD'
_diffrn_measurement_method '1\% \f scans and \w scans'
_diffrn_radiation_type MoK\a
_diffrn_radiation_wavelength 0.71073
_diffrn_reflns_av_R_equivalents 0.0537
_diffrn_reflns_av_unetI/netI 0.0271
_diffrn_reflns_laue_measured_fraction_full 1.000
_diffrn_reflns_laue_measured_fraction_max 1.000
_diffrn_reflns_limit_h_max 12
_diffrn_reflns_limit_h_min -12
_diffrn_reflns_limit_k_max 19
_diffrn_reflns_limit_k_min -19
_diffrn_reflns_limit_l_max 29
_diffrn_reflns_limit_l_min -29
_diffrn_reflns_number 107385
_diffrn_reflns_point_group_measured_fraction_full 1.000
_diffrn_reflns_point_group_measured_fraction_max 1.000
_diffrn_reflns_theta_full 25.242
_diffrn_reflns_theta_max 27.433
_diffrn_reflns_theta_min 1.597
_diffrn_source 'fine-focus sealed tube'
_exptl_absorpt_coefficient_mu 4.117
_exptl_absorpt_correction_T_max 0.750
_exptl_absorpt_correction_T_min 0.580
_exptl_absorpt_correction_type multi-scan
_exptl_absorpt_process_details '(SADABS; Sheldrick, 1996)'
_exptl_crystal_colour colourless
_exptl_crystal_density_diffrn 2.078
_exptl_crystal_density_meas ?
_exptl_crystal_description block
_exptl_crystal_F_000 1996
_exptl_crystal_size_max 0.13
_exptl_crystal_size_mid 0.12
_exptl_crystal_size_min 0.07
_refine_diff_density_max 1.330
_refine_diff_density_min -1.321
_refine_diff_density_rms 0.363
_refine_ls_abs_structure_details
;
 Flack x determined using 2465 quotients [(I+)-(I-)]/[(I+)+(I-)]
 (Parsons and Flack (2004), Acta Cryst. A60, s61).
;
_refine_ls_abs_structure_Flack 0.014(8)
_refine_ls_extinction_method none
_refine_ls_goodness_of_fit_ref 1.083
_refine_ls_hydrogen_treatment constr
_refine_ls_matrix_type full
_refine_ls_number_parameters 371
_refine_ls_number_reflns 7835
_refine_ls_number_restraints 0
_refine_ls_restrained_S_all 1.083
_refine_ls_R_factor_all 0.0658
_refine_ls_R_factor_gt 0.0427
_refine_ls_shift/su_max 0.001
_refine_ls_shift/su_mean 0.000
_refine_ls_structure_factor_coef Fsqd
_refine_ls_weighting_details
;
 w=1/[\s^2^(Fo^2^)+(0.1228P)^2^]
 where P=(Fo^2^+2Fc^2^)/3
;
_refine_ls_weighting_scheme calc
_refine_ls_wR_factor_gt 0.1211
_refine_ls_wR_factor_ref 0.1714
_reflns_Friedel_coverage 0.789
_reflns_friedel_fraction_full 1.000
_reflns_friedel_fraction_max 1.000
_reflns_number_gt 6293
_reflns_number_total 7835
_reflns_threshold_expression 'I > 2\s(I)'
_cod_data_source_file cg5b00402_si_008.cif
_cod_data_source_block C:\Users\User\Desktop\TODICH~1\sad
_cod_depositor_comments
;
The following automatic conversions were performed:

'_exptl_absorpt_correction_type' value 'Multi-scan' changed to
'multi-scan' according to
/usr/data/users/saulius/crontab/automatic-downloads/rss-feeds/ACS/lib/dictionaries/cif_core.dic
dictionary named 'cif_core.dic' version 2.4.2 from 2011-04-26.

'_exptl_crystal_density_meas' value 'none' was changed to '?' - the
value is perceived as not measured.

Automatic conversion script
Id: cif_fix_values 3271 2015-04-21 07:52:19Z andrius 

 Adding full bibliography for 4513177--4513185.cif.
;
_cod_database_code 4513177
_shelx_space_group_comment
;
The symmetry employed for this shelxl refinement is uniquely defined
by the following loop, which should always be used as a source of
symmetry information in preference to the above space-group names.
They are only intended as comments.
;
_shelxl_version_number 2012-9

loop_
_space_group_symop_operation_xyz
'x, y, z'
'-x+1/2, -y, z+1/2'
'x+1/2, -y+1/2, -z'
'-x, y+1/2, -z+1/2'

loop_
_atom_site_label
_atom_site_type_symbol
_atom_site_fract_x
_atom_site_fract_y
_atom_site_fract_z
_atom_site_U_iso_or_equiv
_atom_site_adp_type
_atom_site_occupancy
_atom_site_site_symmetry_order
_atom_site_calc_flag
_atom_site_refinement_flags_posn
_atom_site_refinement_flags_adp
_atom_site_refinement_flags_occupancy
_atom_site_disorder_assembly
_atom_site_disorder_group
I34 I 0.27321(10) 0.56856(5) 0.14652(4) 0.0493(2) Uani 1 1 d . . . . .
I14 I 0.27934(10) 1.23256(6) -0.24146(4) 0.0533(3) Uani 1 1 d . . . . .
I44 I 0.16983(11) 0.69650(6) -0.31210(4) 0.0547(3) Uani 1 1 d . . . . .
I24 I 0.53119(12) 1.04904(7) 0.20165(4) 0.0605(3) Uani 1 1 d . . . . .
C36 C 0.2131(14) 0.8017(8) 0.0414(5) 0.041(2) Uani 1 1 d . . . . .
H36 H 0.1684 0.8562 0.0468 0.049 Uiso 1 1 calc R U . . .
C31 C 0.2822(12) 0.7831(6) -0.0116(5) 0.034(2) Uani 1 1 d . . . . .
C35 C 0.2117(14) 0.7394(8) 0.0852(5) 0.042(3) Uani 1 1 d . . . . .
H35 H 0.1645 0.7516 0.1204 0.050 Uiso 1 1 calc R U . . .
C32 C 0.3421(14) 0.7002(7) -0.0180(5) 0.041(3) Uani 1 1 d . . . . .
H32 H 0.3830 0.6854 -0.0542 0.050 Uiso 1 1 calc R U . . .
C34 C 0.2753(13) 0.6626(7) 0.0790(5) 0.039(2) Uani 1 1 d . . . . .
C1 C 0.3286(12) 0.9336(7) -0.0505(5) 0.036(2) Uani 1 1 d . . . . .
C11 C 0.3188(12) 1.0018(7) -0.0962(5) 0.036(2) Uani 1 1 d . . . . .
C21 C 0.3817(13) 0.9621(8) 0.0067(5) 0.038(2) Uani 1 1 d . . . . .
C26 C 0.4942(14) 0.9205(8) 0.0340(6) 0.045(3) Uani 1 1 d . . . . .
H26 H 0.5398 0.8744 0.0142 0.054 Uiso 1 1 calc R U . . .
C16 C 0.4259(14) 1.0573(8) -0.1063(6) 0.045(3) Uani 1 1 d . . . . .
H16 H 0.5072 1.0522 -0.0837 0.054 Uiso 1 1 calc R U . . .
C41 C 0.2587(11) 0.8133(7) -0.1185(5) 0.034(2) Uani 1 1 d . . . . .
C2 C 0.2888(12) 0.8481(7) -0.0588(5) 0.035(2) Uani 1 1 d . . . . .
C42 C 0.3528(13) 0.8236(8) -0.1633(6) 0.043(3) Uani 1 1 d . . . . .
H42 H 0.4367 0.8534 -0.1563 0.052 Uiso 1 1 calc R U . . .
C13 C 0.1880(13) 1.0752(8) -0.1722(6) 0.043(3) Uani 1 1 d . . . . .
H13 H 0.1071 1.0813 -0.1949 0.052 Uiso 1 1 calc R U . . .
C25 C 0.5392(15) 0.9448(8) 0.0878(6) 0.051(3) Uani 1 1 d . . . . .
H25 H 0.6149 0.9160 0.1055 0.061 Uiso 1 1 calc R U . . .
C15 C 0.4179(14) 1.1213(7) -0.1493(6) 0.044(3) Uani 1 1 d . . . . .
H15 H 0.4939 1.1584 -0.1569 0.053 Uiso 1 1 calc R U . . .
C12 C 0.1989(12) 1.0103(8) -0.1292(6) 0.043(3) Uani 1 1 d . . . . .
H12 H 0.1241 0.9718 -0.1226 0.052 Uiso 1 1 calc R U . . .
C45 C 0.1070(13) 0.7371(8) -0.1840(5) 0.042(3) Uani 1 1 d . . . . .
H45 H 0.0227 0.7080 -0.1915 0.051 Uiso 1 1 calc R U . . .
C22 C 0.3243(15) 1.0346(8) 0.0348(6) 0.049(3) Uani 1 1 d . . . . .
H22 H 0.2554 1.0675 0.0155 0.058 Uiso 1 1 calc R U . . .
C46 C 0.1353(12) 0.7699(8) -0.1299(5) 0.038(2) Uani 1 1 d . . . . .
H46 H 0.0700 0.7630 -0.0995 0.046 Uiso 1 1 calc R U . . .
C33 C 0.3437(14) 0.6403(7) 0.0259(5) 0.042(3) Uani 1 1 d . . . . .
H33 H 0.3887 0.5857 0.0214 0.050 Uiso 1 1 calc R U . . .
C24 C 0.4712(14) 1.0135(8) 0.1167(5) 0.042(3) Uani 1 1 d . . . . .
C44 C 0.2049(12) 0.7473(8) -0.2278(5) 0.039(3) Uani 1 1 d . . . . .
C43 C 0.3253(14) 0.7910(8) -0.2176(5) 0.044(3) Uani 1 1 d . . . . .
H43 H 0.3899 0.7987 -0.2481 0.052 Uiso 1 1 calc R U . . .
C23 C 0.3656(14) 1.0592(8) 0.0899(5) 0.047(3) Uani 1 1 d . . . . .
H23 H 0.3223 1.1066 0.1092 0.056 Uiso 1 1 calc R U . . .
C14 C 0.2992(12) 1.1298(7) -0.1802(5) 0.035(2) Uani 1 1 d . . . . .
Cl7 Cl 0.3989(10) 0.5942(5) -0.1794(5) 0.099(3) Uani 0.637(11) 1 d . . P A 2
C27 C 0.645(3) 1.1814(17) 0.0144(9) 0.105(8) Uani 1 1 d . . . . .
H27 H 0.5659 1.1416 0.0221 0.126 Uiso 1 1 calc R U . . .
Cl9 Cl 0.4592(13) 0.4669(9) -0.0959(5) 0.134(5) Uani 0.637(11) 1 d . . P A 2
Cl10 Cl 0.6103(12) 0.4736(7) -0.2024(5) 0.111(4) Uani 0.637(11) 1 d . . P A 2
Cl2 Cl 0.513(2) 0.3915(14) -0.1364(9) 0.119(8) Uani 0.363(11) 1 d . . P A 1
Cl4 Cl 0.500(3) 0.4940(12) -0.2349(7) 0.121(9) Uani 0.363(11) 1 d . . P A 1
C28 C 0.446(2) 0.4854(14) -0.1711(10) 0.087(6) Uani 1 1 d . . . . .
Cl12 Cl 0.407(3) 0.5583(16) -0.1278(13) 0.147(12) Uani 0.363(11) 1 d . . P A 1
Cl1 Cl 0.7681(11) 1.1211(6) -0.0224(4) 0.160(4) Uani 1 1 d . . . . .
Cl5 Cl 0.5888(12) 1.2603(5) -0.0373(4) 0.155(4) Uani 1 1 d . . . . .
Cl3 Cl 0.6846(12) 1.2281(7) 0.0760(3) 0.170(4) Uani 1 1 d . . . . .

loop_
_atom_site_aniso_label
_atom_site_aniso_U_11
_atom_site_aniso_U_22
_atom_site_aniso_U_33
_atom_site_aniso_U_23
_atom_site_aniso_U_13
_atom_site_aniso_U_12
I34 0.0586(5) 0.0489(4) 0.0405(4) 0.0106(3) -0.0056(4) -0.0033(4)
I14 0.0577(5) 0.0559(5) 0.0464(5) 0.0162(4) 0.0001(4) 0.0073(4)
I44 0.0647(5) 0.0616(5) 0.0377(4) -0.0148(4) 0.0010(4) -0.0087(4)
I24 0.0796(7) 0.0645(6) 0.0374(5) -0.0064(4) -0.0150(4) -0.0068(5)
C36 0.046(6) 0.046(6) 0.031(6) -0.005(5) -0.003(5) 0.000(5)
C31 0.040(6) 0.029(5) 0.035(6) 0.002(4) -0.003(5) 0.000(4)
C35 0.050(7) 0.044(6) 0.031(6) 0.005(5) -0.001(5) 0.000(5)
C32 0.055(7) 0.035(5) 0.034(6) -0.001(5) 0.008(5) -0.004(5)
C34 0.038(5) 0.041(5) 0.037(6) 0.009(5) -0.003(5) 0.000(5)
C1 0.035(5) 0.034(5) 0.037(6) -0.006(4) -0.002(5) 0.003(5)
C11 0.044(6) 0.027(5) 0.037(6) -0.001(4) -0.010(5) 0.000(4)
C21 0.049(6) 0.034(5) 0.031(5) -0.002(4) -0.010(5) 0.001(5)
C26 0.054(7) 0.042(6) 0.039(6) -0.001(5) 0.000(5) 0.003(5)
C16 0.044(7) 0.047(7) 0.044(7) 0.006(6) -0.006(5) -0.003(5)
C41 0.034(6) 0.034(5) 0.034(6) 0.003(4) -0.001(4) 0.006(4)
C2 0.039(6) 0.033(5) 0.032(5) 0.000(4) 0.003(5) 0.002(5)
C42 0.042(7) 0.045(6) 0.043(6) 0.000(5) 0.007(5) -0.003(5)
C13 0.047(7) 0.040(6) 0.042(6) 0.004(5) -0.012(5) 0.004(5)
C25 0.060(8) 0.043(7) 0.051(8) 0.004(6) -0.015(6) -0.004(6)
C15 0.042(6) 0.036(6) 0.053(8) 0.003(5) -0.005(6) -0.002(5)
C12 0.041(7) 0.036(6) 0.052(7) -0.001(5) -0.014(5) 0.000(5)
C45 0.041(6) 0.043(6) 0.042(7) -0.006(5) -0.005(5) -0.001(5)
C22 0.059(7) 0.040(6) 0.046(7) -0.006(5) -0.011(6) 0.003(6)
C46 0.036(6) 0.038(5) 0.041(6) -0.002(5) 0.000(5) 0.001(5)
C33 0.054(7) 0.033(5) 0.038(6) 0.001(5) -0.001(6) 0.009(5)
C24 0.056(7) 0.041(6) 0.028(5) -0.002(5) -0.008(5) -0.012(5)
C44 0.045(7) 0.039(5) 0.032(6) 0.000(4) -0.008(5) -0.006(5)
C43 0.043(6) 0.053(7) 0.035(6) -0.013(5) 0.007(5) -0.004(5)
C23 0.059(8) 0.045(6) 0.036(6) -0.009(5) -0.013(6) 0.013(6)
C14 0.040(6) 0.036(5) 0.029(5) 0.001(4) -0.005(4) 0.003(4)
Cl7 0.100(6) 0.070(4) 0.127(8) 0.038(5) 0.037(6) 0.031(4)
C27 0.117(18) 0.126(18) 0.071(13) -0.026(13) 0.020(13) -0.044(16)
Cl9 0.138(9) 0.153(11) 0.112(8) 0.078(8) 0.036(7) 0.038(8)
Cl10 0.120(8) 0.104(6) 0.108(8) -0.007(6) 0.027(6) 0.050(6)
Cl2 0.123(15) 0.128(15) 0.105(14) 0.021(12) -0.042(12) -0.011(12)
Cl4 0.21(2) 0.092(10) 0.061(8) -0.003(8) 0.030(13) -0.011(13)
C28 0.087(13) 0.081(13) 0.094(15) -0.003(11) 0.009(11) 0.030(11)
Cl12 0.144(18) 0.121(17) 0.18(3) -0.086(19) -0.005(17) 0.027(14)
Cl1 0.174(8) 0.159(7) 0.148(7) -0.075(6) -0.057(6) 0.058(7)
Cl5 0.198(9) 0.107(5) 0.159(8) -0.022(5) -0.087(7) 0.012(6)
Cl3 0.217(11) 0.219(10) 0.075(4) -0.063(6) 0.003(5) -0.056(9)

loop_
_atom_type_symbol
_atom_type_description
_atom_type_scat_dispersion_real
_atom_type_scat_dispersion_imag
_atom_type_scat_source
C C 0.0033 0.0016 'International Tables Vol C Tables 4.2.6.8 and 6.1.1.4'
H H 0.0000 0.0000 'International Tables Vol C Tables 4.2.6.8 and 6.1.1.4'
Cl Cl 0.1484 0.1585 'International Tables Vol C Tables 4.2.6.8 and 6.1.1.4'
I I -0.4742 1.8119 'International Tables Vol C Tables 4.2.6.8 and 6.1.1.4'

loop_
_geom_angle_atom_site_label_1
_geom_angle_atom_site_label_2
_geom_angle_atom_site_label_3
_geom_angle
C35 C36 C31 119.3(11)
C32 C31 C36 117.9(10)
C32 C31 C2 121.0(10)
C36 C31 C2 121.1(10)
C34 C35 C36 121.6(12)
C33 C32 C31 122.3(11)
C35 C34 C33 121.0(11)
C35 C34 I34 121.1(9)
C33 C34 I34 117.9(8)
C2 C1 C21 120.2(11)
C2 C1 C11 123.5(10)
C21 C1 C11 116.3(9)
C16 C11 C12 119.1(11)
C16 C11 C1 120.7(11)
C12 C11 C1 120.2(10)
C22 C21 C26 117.6(11)
C22 C21 C1 120.2(11)
C26 C21 C1 122.1(11)
C25 C26 C21 121.9(12)
C11 C16 C15 121.1(12)
C42 C41 C46 118.8(11)
C42 C41 C2 120.6(10)
C46 C41 C2 120.6(10)
C1 C2 C31 123.4(10)
C1 C2 C41 121.4(10)
C31 C2 C41 115.1(9)
C43 C42 C41 120.4(12)
C14 C13 C12 117.6(11)
C26 C25 C24 118.7(13)
C14 C15 C16 119.0(12)
C11 C12 C13 120.7(11)
C46 C45 C44 118.5(11)
C23 C22 C21 121.5(12)
C45 C46 C41 121.2(11)
C32 C33 C34 117.8(10)
C23 C24 C25 121.0(11)
C23 C24 I24 119.1(9)
C25 C24 I24 119.9(10)
C43 C44 C45 121.0(11)
C43 C44 I44 118.4(9)
C45 C44 I44 120.6(8)
C42 C43 C44 120.1(12)
C22 C23 C24 119.0(12)
C15 C14 C13 122.5(11)
C15 C14 I14 119.6(9)
C13 C14 I14 117.9(8)
Cl3 C27 Cl1 119.6(18)
Cl3 C27 Cl5 110.7(15)
Cl1 C27 Cl5 104.5(12)
Cl12 C28 Cl4 129(2)
Cl7 C28 Cl9 106.3(14)
Cl7 C28 Cl10 107.1(13)
Cl9 C28 Cl10 108.6(13)
Cl12 C28 Cl2 113(2)
Cl4 C28 Cl2 111.7(16)

loop_
_geom_bond_atom_site_label_1
_geom_bond_atom_site_label_2
_geom_bond_distance
I34 C34 2.118(11)
I14 C14 2.121(11)
I44 C44 2.116(11)
I24 C24 2.111(12)
C36 C35 1.387(17)
C36 C31 1.421(16)
C31 C32 1.405(15)
C31 C2 1.476(14)
C35 C34 1.338(18)
C32 C33 1.366(16)
C34 C33 1.432(18)
C1 C2 1.379(16)
C1 C21 1.479(15)
C1 C11 1.486(15)
C11 C16 1.365(17)
C11 C12 1.399(16)
C21 C22 1.401(18)
C21 C26 1.413(18)
C26 C25 1.365(19)
C16 C15 1.395(18)
C41 C42 1.389(17)
C41 C46 1.398(17)
C41 C2 1.500(15)
C42 C43 1.370(17)
C13 C14 1.380(17)
C13 C12 1.406(17)
C25 C24 1.41(2)
C15 C14 1.363(18)
C45 C46 1.371(17)
C45 C44 1.396(17)
C22 C23 1.382(18)
C24 C23 1.388(18)
C44 C43 1.371(18)
Cl7 C28 1.74(2)
C27 Cl3 1.63(2)
C27 Cl1 1.73(3)
C27 Cl5 1.78(3)
Cl9 C28 1.76(3)
Cl10 C28 1.76(2)
Cl2 C28 1.77(3)
Cl4 C28 1.56(3)
C28 Cl12 1.55(3)
